data_2222680
loop_
_publ_author_name
'Guo, Hong-Xu'
'Huang, Sen-Ke'
'Li, Xi-Zhong'

_publ_section_title
;
 Diaqua(triethanolamine)copper(II) sulfate monohydrate
;
_journal_coeditor_code FJ2232
_journal_issue 8
_journal_name_full 'Acta Crystallographica Section E'
_journal_page_first m891
_journal_paper_doi 10.1107/S1600536809026166
_journal_volume 65
_journal_year 2009
_chemical_formula_iupac '[Cu (C6 H15 N O3) (H2 O)2] S O4, H2 O'
_chemical_formula_moiety 'C6 H19 Cu N O5 +, O4 S -, H2 O'
_chemical_formula_sum 'C6 H21 Cu N O10 S'
_chemical_formula_weight 362.84
_chemical_name_systematic
;
Diaqua(triethanolamine)copper(II) sulfate monohydrate
;
_space_group_IT_number 61
_symmetry_cell_setting orthorhombic
_symmetry_space_group_name_Hall '-P 2ac 2ab'
_symmetry_space_group_name_H-M 'P b c a'
_atom_sites_solution_hydrogens geom
_atom_sites_solution_primary direct
_atom_sites_solution_secondary difmap
_audit_creation_method SHELXL-97
_cell_angle_alpha 90.00
_cell_angle_beta 90.00
_cell_angle_gamma 90.00
_cell_formula_units_Z 8
_cell_length_a 12.502(3)
_cell_length_b 14.835(3)
_cell_length_c 15.049(3)
_cell_measurement_reflns_used 24803
_cell_measurement_temperature 293(2)
_cell_measurement_theta_max 27.43
_cell_measurement_theta_min 3.06
_cell_volume 2791.1(10)
_computing_cell_refinement 'SAINT (Siemens, 1994)'
_computing_data_collection 'SMART (Siemens, 1994)'
_computing_data_reduction 'SAINT (Siemens, 1994)'
_computing_molecular_graphics 'SHELXTL (Sheldrick, 2008)'
_computing_publication_material 'SHELXTL (Sheldrick, 2008)'
_computing_structure_refinement 'SHELXTL (Sheldrick, 2008)'
_computing_structure_solution 'SHELXTL (Sheldrick, 2008)'
_diffrn_ambient_temperature 293(2)
_diffrn_measured_fraction_theta_full 0.999
_diffrn_measured_fraction_theta_max 0.999
_diffrn_measurement_device_type 'Siemens SMART CCD area-detector'
_diffrn_measurement_method \w
_diffrn_radiation_monochromator graphite
_diffrn_radiation_source 'fine-focus sealed tube'
_diffrn_radiation_type MoK\a
_diffrn_radiation_wavelength 0.71073
_diffrn_reflns_av_R_equivalents 0.0359
_diffrn_reflns_av_sigmaI/netI 0.0223
_diffrn_reflns_limit_h_max 15
_diffrn_reflns_limit_h_min -16
_diffrn_reflns_limit_k_max 19
_diffrn_reflns_limit_k_min -17
_diffrn_reflns_limit_l_max 19
_diffrn_reflns_limit_l_min -19
_diffrn_reflns_number 24803
_diffrn_reflns_theta_full 27.43
_diffrn_reflns_theta_max 27.43
_diffrn_reflns_theta_min 3.06
_diffrn_standards_number 0
_exptl_absorpt_coefficient_mu 1.760
_exptl_absorpt_correction_T_max 0.619
_exptl_absorpt_correction_T_min 0.471
_exptl_absorpt_correction_type multi-scan
_exptl_absorpt_process_details '(SADABS; Sheldrick, 1996)'
_exptl_crystal_colour blue
_exptl_crystal_density_diffrn 1.727
_exptl_crystal_density_method 'not measured'
_exptl_crystal_description block
_exptl_crystal_F_000 1512
_exptl_crystal_size_max 0.46
_exptl_crystal_size_mid 0.43
_exptl_crystal_size_min 0.28
_refine_diff_density_max 0.658
_refine_diff_density_min -0.535
_refine_ls_extinction_coef 0.0166(8)
_refine_ls_extinction_expression Fc^*^=kFc[1+0.001xFc^2^\l^3^/sin(2\q)]^-1/4^
_refine_ls_extinction_method 'SHELXTL (Sheldrick, 2008)'
_refine_ls_goodness_of_fit_ref 1.013
_refine_ls_hydrogen_treatment mixed
_refine_ls_matrix_type full
_refine_ls_number_parameters 200
_refine_ls_number_reflns 3180
_refine_ls_number_restraints 14
_refine_ls_restrained_S_all 1.020
_refine_ls_R_factor_all 0.0340
_refine_ls_R_factor_gt 0.0299
_refine_ls_shift/su_max 0.001
_refine_ls_shift/su_mean 0.000
_refine_ls_structure_factor_coef Fsqd
_refine_ls_weighting_details 'calc w=1/[\s^2^(Fo^2^)+(0.062P)^2^+2.0253P] where P=(Fo^2^+2Fc^2^)/3'
_refine_ls_weighting_scheme calc
_refine_ls_wR_factor_gt 0.0862
_refine_ls_wR_factor_ref 0.0946
_reflns_number_gt 2903
_reflns_number_total 3180
_reflns_threshold_expression I>2\s(I)
_cod_data_source_file fj2232.cif
_cod_data_source_block I
_cod_database_code 2222680
_cod_database_fobs_code 2222680

loop_
_symmetry_equiv_pos_as_xyz
'x, y, z'
'-x+1/2, -y, z+1/2'
'x+1/2, -y+1/2, -z'
'-x, y+1/2, -z+1/2'
'-x, -y, -z'
'x-1/2, y, -z-1/2'
'-x-1/2, y-1/2, z'
'x, -y-1/2, z-1/2'

loop_
_atom_site_type_symbol
_atom_site_label
_atom_site_fract_x
_atom_site_fract_y
_atom_site_fract_z
_atom_site_U_iso_or_equiv
_atom_site_adp_type
_atom_site_calc_flag
_atom_site_refinement_flags
_atom_site_occupancy
_atom_site_disorder_assembly
_atom_site_disorder_group
Cu Cu1 0.817285(19) 0.161186(16) 0.563698(16) 0.02242(12) Uani d D 1 . .
N N1 0.79877(14) 0.28534(12) 0.50841(12) 0.0263(4) Uani d . 1 . .
O O1 0.72865(15) 0.24227(11) 0.67944(11) 0.0355(4) Uani d D 1 . .
H H1C 0.6857(19) 0.2171(19) 0.7100(18) 0.043 Uiso d D 1 . .
O O2 0.87331(18) 0.13070(13) 0.42137(12) 0.0449(4) Uani d D 1 . .
H H2C 0.902(2) 0.0986(19) 0.3874(18) 0.054 Uiso d D 1 . .
O O3 0.96021(12) 0.20915(11) 0.59952(11) 0.0327(4) Uani d D 1 . .
H H3C 0.992(2) 0.1803(16) 0.6366(15) 0.039 Uiso d D 1 . .
O O4 0.67091(12) 0.11906(11) 0.52784(11) 0.0303(3) Uani d D 1 . .
H H4C 0.636(2) 0.0983(19) 0.5697(12) 0.036 Uiso d D 1 . .
H H4D 0.668(2) 0.0999(17) 0.4809(10) 0.036 Uiso d D 1 . .
O O5 0.84098(12) 0.04673(10) 0.62306(11) 0.0295(3) Uani d D 1 . .
H H5C 0.8032(16) 0.0406(13) 0.6761(12) 0.035 Uiso d D 1 . .
H H5D 0.9054(12) 0.0446(18) 0.6411(16) 0.035 Uiso d D 1 . .
O O6 1.07432(17) 0.14707(12) 0.73118(14) 0.0482(5) Uani d . 1 . .
O O7 1.02862(13) -0.00389(11) 0.68697(11) 0.0368(4) Uani d . 1 . .
O O8 1.20422(14) 0.02931(15) 0.74339(13) 0.0488(5) Uani d . 1 . .
O O9 1.05504(15) 0.03349(14) 0.84170(11) 0.0474(5) Uani d . 1 . .
C C1 0.6991(2) 0.32729(17) 0.54436(19) 0.0353(5) Uani d . 1 . .
H H1A 0.6376 0.2939 0.5228 0.042 Uiso calc R 1 . .
H H1B 0.6934 0.3886 0.5224 0.042 Uiso calc R 1 . .
C C2 0.6971(2) 0.32862(16) 0.64443(18) 0.0368(5) Uani d . 1 . .
H H2A 0.7454 0.3748 0.6661 0.044 Uiso calc R 1 . .
H H2B 0.6255 0.3432 0.6648 0.044 Uiso calc R 1 . .
C C3 0.7865(2) 0.27310(17) 0.41066(15) 0.0374(5) Uani d . 1 . .
H H3A 0.7908 0.3315 0.3818 0.045 Uiso calc R 1 . .
H H3B 0.7164 0.2480 0.3984 0.045 Uiso calc R 1 . .
C C4 0.8714(3) 0.21142(19) 0.37171(16) 0.0453(6) Uani d . 1 . .
H H4A 0.8551 0.1984 0.3100 0.054 Uiso calc R 1 . .
H H4B 0.9409 0.2405 0.3743 0.054 Uiso calc R 1 . .
C C5 0.8955(2) 0.34057(14) 0.52931(17) 0.0334(5) Uani d . 1 . .
H H5A 0.8742 0.4026 0.5393 0.040 Uiso calc R 1 . .
H H5B 0.9438 0.3395 0.4788 0.040 Uiso calc R 1 . .
C C6 0.95341(18) 0.30592(15) 0.61051(15) 0.0323(5) Uani d . 1 . .
H H6A 1.0243 0.3322 0.6145 0.039 Uiso calc R 1 . .
H H6B 0.9140 0.3209 0.6641 0.039 Uiso calc R 1 . .
S S1 1.09031(4) 0.05082(3) 0.75083(3) 0.02484(15) Uani d . 1 . .
O O1W 0.65014(16) 0.0231(2) 0.38367(16) 0.0664(7) Uani d D 1 . .
H H1WA 0.6900(18) -0.002(3) 0.3429(19) 0.080 Uiso d D 1 . .
H H1WB 0.5855(10) 0.012(3) 0.370(2) 0.080 Uiso d D 1 . .

loop_
_atom_site_aniso_label
_atom_site_aniso_U_11
_atom_site_aniso_U_22
_atom_site_aniso_U_33
_atom_site_aniso_U_12
_atom_site_aniso_U_13
_atom_site_aniso_U_23
Cu1 0.02221(17) 0.02101(17) 0.02405(17) -0.00087(9) -0.00356(8) 0.00115(8)
N1 0.0297(9) 0.0254(8) 0.0237(8) 0.0019(7) -0.0029(6) 0.0020(7)
O1 0.0411(9) 0.0307(8) 0.0348(9) -0.0030(7) 0.0084(7) 0.0015(6)
O2 0.0641(13) 0.0379(10) 0.0328(9) 0.0127(9) 0.0087(8) -0.0050(7)
O3 0.0293(8) 0.0305(8) 0.0383(9) -0.0047(6) -0.0108(6) 0.0063(6)
O4 0.0286(8) 0.0330(9) 0.0292(8) -0.0045(6) -0.0041(6) -0.0027(6)
O5 0.0237(7) 0.0276(8) 0.0371(9) 0.0004(6) -0.0019(6) 0.0064(6)
O6 0.0613(12) 0.0291(8) 0.0541(11) -0.0006(8) -0.0309(10) 0.0031(8)
O7 0.0305(8) 0.0368(8) 0.0432(9) 0.0059(7) -0.0116(7) -0.0122(7)
O8 0.0234(8) 0.0750(13) 0.0480(11) 0.0101(9) -0.0048(7) -0.0188(10)
O9 0.0400(10) 0.0720(13) 0.0301(9) -0.0181(9) 0.0007(7) 0.0043(8)
C1 0.0351(12) 0.0285(11) 0.0422(13) 0.0086(9) -0.0014(10) -0.0001(9)
C2 0.0402(13) 0.0274(11) 0.0430(14) 0.0027(9) 0.0075(10) -0.0052(9)
C3 0.0494(13) 0.0395(12) 0.0232(10) 0.0049(11) -0.0083(10) 0.0048(9)
C4 0.0582(16) 0.0522(15) 0.0254(11) 0.0055(13) 0.0059(11) 0.0023(10)
C5 0.0384(13) 0.0261(10) 0.0357(12) -0.0080(9) -0.0042(10) 0.0078(8)
C6 0.0334(11) 0.0307(11) 0.0328(11) -0.0092(9) -0.0050(9) 0.0015(8)
S1 0.0206(3) 0.0285(3) 0.0254(3) 0.00207(19) -0.00341(16) -0.00080(18)
O1W 0.0345(10) 0.1096(19) 0.0551(13) -0.0124(12) 0.0036(9) -0.0468(13)

loop_
_atom_type_symbol
_atom_type_description
_atom_type_scat_dispersion_real
_atom_type_scat_dispersion_imag
_atom_type_scat_source
C C 0.0033 0.0016 'International Tables Vol C Tables 4.2.6.8 and 6.1.1.4'
N N 0.0061 0.0033 'International Tables Vol C Tables 4.2.6.8 and 6.1.1.4'
O O 0.0106 0.0060 'International Tables Vol C Tables 4.2.6.8 and 6.1.1.4'
S S 0.1246 0.1234 'International Tables Vol C Tables 4.2.6.8 and 6.1.1.4'
H H 0.0000 0.0000 'International Tables Vol C Tables 4.2.6.8 and 6.1.1.4'
Cu Cu 0.3201 1.2651 'International Tables Vol C Tables 4.2.6.8 and 6.1.1.4'

loop_
_geom_angle_atom_site_label_1
_geom_angle_atom_site_label_2
_geom_angle_atom_site_label_3
_geom_angle_site_symmetry_1
_geom_angle_site_symmetry_3
_geom_angle
_geom_angle_publ_flag
O5 Cu1 O3 . . 92.92(7) ?
O5 Cu1 O4 . . 89.46(7) ?
O3 Cu1 O4 . . 177.25(7) ?
O5 Cu1 N1 . . 175.92(7) ?
O3 Cu1 N1 . . 83.66(7) ?
O4 Cu1 N1 . . 93.91(7) ?
O5 Cu1 O2 . . 102.14(7) ?
O3 Cu1 O2 . . 92.81(8) ?
O4 Cu1 O2 . . 88.05(8) ?
N1 Cu1 O2 . . 80.31(7) ?
O5 Cu1 O1 . . 100.12(6) ?
O3 Cu1 O1 . . 92.23(7) ?
O4 Cu1 O1 . . 85.98(7) ?
N1 Cu1 O1 . . 77.85(6) ?
O2 Cu1 O1 . . 156.89(6) ?
C3 N1 C5 . . 110.95(18) ?
C3 N1 C1 . . 108.82(18) ?
C5 N1 C1 . . 111.76(18) ?
C3 N1 Cu1 . . 107.77(14) ?
C5 N1 Cu1 . . 108.55(13) ?
C1 N1 Cu1 . . 108.89(14) ?
C2 O1 Cu1 . . 107.96(13) ?
C2 O1 H1C . . 116(2) ?
Cu1 O1 H1C . . 120(2) ?
C4 O2 Cu1 . . 108.75(14) ?
C4 O2 H2C . . 100(3) ?
Cu1 O2 H2C . . 150(3) ?
C6 O3 Cu1 . . 109.37(12) ?
C6 O3 H3C . . 118(2) ?
Cu1 O3 H3C . . 116(2) ?
Cu1 O4 H4C . . 113.1(19) ?
Cu1 O4 H4D . . 114(2) ?
H4C O4 H4D . . 123(2) ?
Cu1 O5 H5C . . 113.7(10) ?
Cu1 O5 H5D . . 108.9(18) ?
H5C O5 H5D . . 101.7(15) ?
N1 C1 C2 . . 112.4(2) ?
N1 C1 H1A . . 109.1 ?
C2 C1 H1A . . 109.1 ?
N1 C1 H1B . . 109.1 ?
C2 C1 H1B . . 109.1 ?
H1A C1 H1B . . 107.9 ?
O1 C2 C1 . . 110.46(19) ?
O1 C2 H2A . . 109.6 ?
C1 C2 H2A . . 109.6 ?
O1 C2 H2B . . 109.6 ?
C1 C2 H2B . . 109.6 ?
H2A C2 H2B . . 108.1 ?
N1 C3 C4 . . 112.50(19) ?
N1 C3 H3A . . 109.1 ?
C4 C3 H3A . . 109.1 ?
N1 C3 H3B . . 109.1 ?
C4 C3 H3B . . 109.1 ?
H3A C3 H3B . . 107.8 ?
O2 C4 C3 . . 108.6(2) ?
O2 C4 H4A . . 110.0 ?
C3 C4 H4A . . 110.0 ?
O2 C4 H4B . . 110.0 ?
C3 C4 H4B . . 110.0 ?
H4A C4 H4B . . 108.4 ?
N1 C5 C6 . . 111.81(17) ?
N1 C5 H5A . . 109.3 ?
C6 C5 H5A . . 109.3 ?
N1 C5 H5B . . 109.3 ?
C6 C5 H5B . . 109.3 ?
H5A C5 H5B . . 107.9 ?
O3 C6 C5 . . 105.85(17) ?
O3 C6 H6A . . 110.6 ?
C5 C6 H6A . . 110.6 ?
O3 C6 H6B . . 110.6 ?
C5 C6 H6B . . 110.6 ?
H6A C6 H6B . . 108.7 ?
O9 S1 O8 . . 109.10(12) ?
O9 S1 O6 . . 108.55(13) ?
O8 S1 O6 . . 109.17(13) ?
O9 S1 O7 . . 110.82(11) ?
O8 S1 O7 . . 109.80(10) ?
O6 S1 O7 . . 109.38(10) ?
H1WA O1W H1WB . . 107.0(15) ?

loop_
_geom_bond_atom_site_label_1
_geom_bond_atom_site_label_2
_geom_bond_site_symmetry_2
_geom_bond_distance
_geom_bond_publ_flag
Cu1 O5 . 1.9414(15) ?
Cu1 O3 . 1.9975(16) ?
Cu1 O4 . 2.0076(16) ?
Cu1 N1 . 2.0343(18) ?
Cu1 O2 . 2.2984(18) ?
Cu1 O1 . 2.3893(17) ?
N1 C3 . 1.490(3) ?
N1 C5 . 1.494(3) ?
N1 C1 . 1.495(3) ?
O1 C2 . 1.440(3) ?
O1 H1C . 0.800(10) ?
O2 C4 . 1.412(3) ?
O2 H2C . 0.788(10) ?
O3 C6 . 1.448(3) ?
O3 H3C . 0.810(10) ?
O4 H4C . 0.825(15) ?
O4 H4D . 0.762(13) ?
O5 H5C . 0.931(14) ?
O5 H5D . 0.851(16) ?
O6 S1 . 1.4717(18) ?
O7 S1 . 1.4755(16) ?
O8 S1 . 1.4638(18) ?
O9 S1 . 1.4596(18) ?
C1 C2 . 1.506(4) ?
C1 H1A . 0.9700 ?
C1 H1B . 0.9700 ?
C2 H2A . 0.9700 ?
C2 H2B . 0.9700 ?
C3 C4 . 1.519(4) ?
C3 H3A . 0.9700 ?
C3 H3B . 0.9700 ?
C4 H4A . 0.9700 ?
C4 H4B . 0.9700 ?
C5 C6 . 1.510(3) ?
C5 H5A . 0.9700 ?
C5 H5B . 0.9700 ?
C6 H6A . 0.9700 ?
C6 H6B . 0.9700 ?
O1W H1WA . 0.871(9) ?
O1W H1WB . 0.851(10) ?

loop_
_geom_hbond_atom_site_label_D
_geom_hbond_atom_site_label_H
_geom_hbond_atom_site_label_A
_geom_hbond_site_symmetry_A
_geom_hbond_distance_DH
_geom_hbond_distance_HA
_geom_hbond_distance_DA
_geom_hbond_angle_DHA
O1W H1WA O8 5_756 0.871(9) 1.899(13) 2.753(3) 166(3)
O1 H1C O6 6_557 0.800(10) 1.950(11) 2.744(2) 172(3)
O1W H1WB O9 2_654 0.851(10) 1.928(12) 2.772(3) 171(4)
O2 H2C O7 5_756 0.788(10) 1.992(11) 2.775(2) 172(4)
O3 H3C O6 . 0.810(10) 1.822(13) 2.609(2) 164(3)
O4 H4C O9 6_557 0.825(15) 1.932(17) 2.750(2) 172(3)
O4 H4D O1W . 0.762(13) 1.867(15) 2.608(3) 164(3)
O5 H5D O7 . 0.851(16) 1.834(18) 2.644(2) 158(3)
